data_7018838
loop_
_publ_author_name
'Budzisz, E.'
'Bobka, R.'
'Hauss, A.'
'Roedel, J. N.'
'Wirth, S.'
'Lorenz, I.-P.'
'Rozalska, B.'
'Wi\;eckowska-Szakiel, M.'
'Krajewska, U.'
'Rozalski, M.'

_publ_section_title
;
 Synthesis, structural characterization, antimicrobial and cytotoxic
 effects of aziridine, 2-aminoethylaziridine and azirine complexes of
 copper(ii) and palladium(ii)
;
_journal_issue 19
_journal_name_full 'Dalton Transactions'
_journal_page_first 5925
_journal_paper_doi 10.1039/c2dt12107g
_journal_volume 41
_journal_year 2012
_chemical_absolute_configuration unk
_chemical_formula_moiety 'C16 H14 Cl2 N2 Pd'
_chemical_formula_sum 'C16 H14 Cl2 N2 Pd'
_chemical_formula_weight 411.62
_chemical_name_systematic Trans-bis[(2H-phenylazirine)dichlorido]palladium(II)
_space_group_IT_number 29
_symmetry_cell_setting orthorhombic
_symmetry_Int_Tables_number 29
_symmetry_space_group_name_Hall 'P 2c -2ac'
_symmetry_space_group_name_H-M 'P c a 21'
_atom_sites_solution_hydrogens geom
_atom_sites_solution_primary direct
_atom_sites_solution_secondary difmap
_audit_creation_date 31-May-07
_audit_creation_method SHELXL-97
_cell_angle_alpha 90.00
_cell_angle_beta 90.00
_cell_angle_gamma 90.00
_cell_formula_units_Z 4
_cell_length_a 21.4333(5)
_cell_length_b 5.64490(10)
_cell_length_c 12.6506(3)
_cell_measurement_reflns_used 12836
_cell_measurement_temperature 200(2)
_cell_measurement_theta_max 27.485
_cell_measurement_theta_min 3.134
_cell_volume 1530.58(6)
_computing_cell_refinement 'HKL Scalepack (Otwinowski & Minor 1997)'
_computing_data_collection 'Collect (Bruker AXS BV, 1997-2004)'
_computing_data_reduction 'HKL Denzo and Scalepack (Otwinowski & Minor 1997)'
_computing_molecular_graphics
;
Ortep-3 for Windows: L. J. Farrugia, J. Appl. Cryst. 1997, 30, 565
;
_computing_structure_refinement 'SHELXL-97 (Sheldrick, 1997)'
_computing_structure_solution 'SHELXS-97 (Sheldrick, 1990)'
_diffrn_ambient_temperature 200(2)
_diffrn_detector_area_resol_mean 9
_diffrn_measured_fraction_theta_full 0.997
_diffrn_measured_fraction_theta_max 0.997
_diffrn_measurement_device '95mm CCD camera on \k-goniostat'
_diffrn_measurement_device_type KappaCCD
_diffrn_measurement_method 'CCD; rotation images; thick slices'
_diffrn_radiation_collimation 0.25
_diffrn_radiation_monochromator graphite
_diffrn_radiation_probe x-ray
_diffrn_radiation_type MoK\a
_diffrn_radiation_wavelength 0.71073
_diffrn_reflns_av_R_equivalents 0.0410
_diffrn_reflns_av_sigmaI/netI 0.0331
_diffrn_reflns_limit_h_max 27
_diffrn_reflns_limit_h_min -27
_diffrn_reflns_limit_k_max 7
_diffrn_reflns_limit_k_min -7
_diffrn_reflns_limit_l_max 16
_diffrn_reflns_limit_l_min -16
_diffrn_reflns_number 3291
_diffrn_reflns_theta_full 27.48
_diffrn_reflns_theta_max 27.48
_diffrn_reflns_theta_min 3.61
_diffrn_source 'rotating anode X-ray tube'
_diffrn_source_current 55.00
_diffrn_source_power 3.025
_diffrn_source_voltage 55.00
_exptl_absorpt_coefficient_mu 1.554
_exptl_absorpt_correction_type none
_exptl_crystal_colour yellow
_exptl_crystal_density_diffrn 1.78631
_exptl_crystal_density_method 'not measured'
_exptl_crystal_description rod
_exptl_crystal_F_000 816
_exptl_crystal_recrystallization_method 'slow isothermic diffusion of n-pentane into a solution in dichloromethane'
_exptl_crystal_size_max 0.18
_exptl_crystal_size_mid 0.05
_exptl_crystal_size_min 0.02
_refine_diff_density_max 2.186
_refine_diff_density_min -0.618
_refine_diff_density_rms 0.095
_refine_ls_abs_structure_details 'Flack H D (1983), Acta Cryst. A39, 876-881'
_refine_ls_abs_structure_Flack 0.47(7)
_refine_ls_extinction_method none
_refine_ls_goodness_of_fit_ref 1.049
_refine_ls_hydrogen_treatment constr
_refine_ls_matrix_type full
_refine_ls_number_parameters 191
_refine_ls_number_reflns 3291
_refine_ls_number_restraints 1
_refine_ls_restrained_S_all 1.049
_refine_ls_R_factor_all 0.0473
_refine_ls_R_factor_gt 0.0322
_refine_ls_shift/su_max 0.000
_refine_ls_shift/su_mean 0.000
_refine_ls_structure_factor_coef Fsqd
_refine_ls_weighting_details 'calc w=1/[\s^2^(Fo^2^)+(0.0408P)^2^+1.2123P] where P=(Fo^2^+2Fc^2^)/3'
_refine_ls_weighting_scheme calc
_refine_ls_wR_factor_gt 0.0730
_refine_ls_wR_factor_ref 0.0808
_reflns_number_gt 2689
_reflns_number_total 3291
_reflns_threshold_expression >2sigma(I)
_cod_data_source_file c2dt12107g.txt
_cod_data_source_block 5d_CCDC-000000
_cod_original_sg_symbol_Hall P2c-2ac
_cod_database_code 7018838
_kl_diffrn_measurement_scan_angle omega-scan
_kl_diffrn_measurement_scan_step_degree 1.50
_kl_diffrn_measurement_scan_time_per_degree 20
_kl_diffrn_measurement_detector_distance 30

loop_
_symmetry_equiv_pos_as_xyz
'x, y, z'
'-x, -y, z+1/2'
'x+1/2, -y, z'
'-x+1/2, y, z+1/2'

loop_
_atom_site_label
_atom_site_type_symbol
_atom_site_fract_x
_atom_site_fract_y
_atom_site_fract_z
_atom_site_U_iso_or_equiv
_atom_site_adp_type
_atom_site_occupancy
_atom_site_symmetry_multiplicity
_atom_site_calc_flag
_atom_site_refinement_flags
Pd1 Pd 0.372883(11) 0.25123(6) 0.57356(11) 0.02077(9) Uani 1 1 d .
Cl1 Cl 0.40395(5) 0.4197(2) 0.41652(8) 0.0331(2) Uani 1 1 d .
Cl2 Cl 0.34284(5) 0.0807(2) 0.73024(8) 0.0332(2) Uani 1 1 d .
N1 N 0.42105(19) 0.4870(6) 0.6579(4) 0.0270(10) Uani 1 1 d .
N2 N 0.32473(18) 0.0163(6) 0.4918(4) 0.0255(9) Uani 1 1 d .
C1 C 0.4307(2) 0.5467(9) 0.7726(4) 0.0331(11) Uani 1 1 d .
H1A H 0.3968 0.6291 0.8112 0.040 Uiso 1 1 calc R
H1B H 0.4581 0.4437 0.8157 0.040 Uiso 1 1 calc R
C2 C 0.4563(2) 0.6571(8) 0.6774(4) 0.0260(9) Uani 1 1 d .
C3 C 0.4961(2) 0.8393(9) 0.6338(4) 0.0242(9) Uani 1 1 d .
C4 C 0.5233(2) 1.0008(8) 0.7022(5) 0.0297(14) Uani 1 1 d .
H4 H 0.5169 0.9871 0.7762 0.036 Uiso 1 1 calc R
C5 C 0.5597(2) 1.1815(9) 0.6624(4) 0.0309(10) Uani 1 1 d .
H5 H 0.5778 1.2939 0.7091 0.037 Uiso 1 1 calc R
C6 C 0.5699(2) 1.1993(9) 0.5559(5) 0.0374(14) Uani 1 1 d .
H6 H 0.5943 1.3259 0.5287 0.045 Uiso 1 1 calc R
C7 C 0.5446(2) 1.0328(10) 0.4875(5) 0.0347(13) Uani 1 1 d .
H7 H 0.5534 1.0421 0.4140 0.042 Uiso 1 1 calc R
C8 C 0.5067(2) 0.8539(10) 0.5252(4) 0.0329(12) Uani 1 1 d .
H8 H 0.4883 0.7429 0.4782 0.040 Uiso 1 1 calc R
C9 C 0.3115(2) -0.0463(9) 0.3770(4) 0.0317(11) Uani 1 1 d .
H9A H 0.2832 0.0570 0.3358 0.038 Uiso 1 1 calc R
H9B H 0.3441 -0.1301 0.3360 0.038 Uiso 1 1 calc R
C10 C 0.28811(19) -0.1557(8) 0.4744(3) 0.0255(9) Uani 1 1 d .
C11 C 0.2496(2) -0.3366(9) 0.5214(4) 0.0252(10) Uani 1 1 d .
C12 C 0.2395(2) -0.3505(10) 0.6302(4) 0.0267(10) Uani 1 1 d .
H12 H 0.2582 -0.2387 0.6765 0.032 Uiso 1 1 calc R
C13 C 0.2020(2) -0.5276(9) 0.6700(5) 0.0310(12) Uani 1 1 d .
H13 H 0.1943 -0.5367 0.7438 0.037 Uiso 1 1 calc R
C14 C 0.1756(2) -0.6920(9) 0.6027(4) 0.0298(12) Uani 1 1 d .
H14 H 0.1506 -0.8157 0.6311 0.036 Uiso 1 1 calc R
C15 C 0.1848(2) -0.6794(9) 0.4947(4) 0.0320(11) Uani 1 1 d .
H15 H 0.1662 -0.7933 0.4492 0.038 Uiso 1 1 calc R
C16 C 0.2212(2) -0.4994(8) 0.4533(5) 0.0281(14) Uani 1 1 d .
H16 H 0.2269 -0.4865 0.3790 0.034 Uiso 1 1 calc R

loop_
_atom_site_aniso_label
_atom_site_aniso_U_11
_atom_site_aniso_U_22
_atom_site_aniso_U_33
_atom_site_aniso_U_23
_atom_site_aniso_U_13
_atom_site_aniso_U_12
Pd1 0.02246(14) 0.02036(14) 0.01947(14) 0.00002(10) 0.00015(16) -0.00124(10)
Cl1 0.0410(6) 0.0353(6) 0.0229(5) 0.0051(5) -0.0011(5) -0.0095(5)
Cl2 0.0412(6) 0.0352(6) 0.0231(5) 0.0007(5) 0.0008(5) -0.0108(5)
N1 0.034(2) 0.027(2) 0.020(2) 0.0021(15) 0.0021(18) -0.0040(16)
N2 0.0310(19) 0.027(2) 0.018(2) 0.0015(15) 0.0021(17) -0.0007(15)
C1 0.044(3) 0.033(3) 0.023(3) -0.003(2) -0.005(2) -0.011(2)
C2 0.027(2) 0.026(2) 0.025(2) 0.0022(19) 0.0030(18) 0.0018(19)
C3 0.024(2) 0.024(2) 0.025(2) 0.000(2) -0.0002(17) 0.0016(19)
C4 0.026(2) 0.037(4) 0.026(3) -0.0021(18) 0.0036(19) -0.0010(19)
C5 0.026(2) 0.028(2) 0.039(3) -0.003(2) -0.001(2) -0.0052(19)
C6 0.034(2) 0.032(2) 0.046(4) 0.008(2) -0.001(2) -0.0054(18)
C7 0.035(3) 0.046(3) 0.023(3) 0.010(2) -0.004(2) -0.006(2)
C8 0.033(3) 0.036(3) 0.030(3) -0.001(2) -0.006(2) -0.009(2)
C9 0.041(3) 0.035(2) 0.019(2) -0.001(2) 0.000(2) -0.011(2)
C10 0.027(2) 0.028(2) 0.022(2) -0.0026(19) 0.0008(18) 0.0046(19)
C11 0.026(2) 0.018(2) 0.032(2) 0.001(2) 0.0056(19) 0.0000(19)
C12 0.030(2) 0.029(3) 0.021(2) 0.001(2) -0.0031(18) 0.002(2)
C13 0.030(2) 0.035(3) 0.028(3) 0.004(2) -0.001(2) 0.000(2)
C14 0.027(2) 0.026(2) 0.036(3) 0.0066(19) 0.0027(18) -0.0011(17)
C15 0.032(2) 0.028(2) 0.036(3) -0.009(2) 0.000(2) -0.007(2)
C16 0.036(3) 0.025(3) 0.023(3) -0.0037(17) 0.000(2) 0.0016(19)

loop_
_atom_type_symbol
_atom_type_description
_atom_type_scat_dispersion_real
_atom_type_scat_dispersion_imag
_atom_type_scat_source
C C 0.0033 0.0016 'International Tables Vol C Tables 4.2.6.8 and 6.1.1.4'
H H 0.0000 0.0000 'International Tables Vol C Tables 4.2.6.8 and 6.1.1.4'
N N 0.0061 0.0033 'International Tables Vol C Tables 4.2.6.8 and 6.1.1.4'
Cl Cl 0.1484 0.1585 'International Tables Vol C Tables 4.2.6.8 and 6.1.1.4'
Pd Pd -0.9988 1.0072 'International Tables Vol C Tables 4.2.6.8 and 6.1.1.4'

loop_
_exptl_crystal_face_index_h
_exptl_crystal_face_index_k
_exptl_crystal_face_index_l
_exptl_crystal_face_perp_dist
0 0 1 0.010000
0 0 -1 0.010000
0 -1 0 0.037000
0 1 0 0.013000
1 0 0 0.088000
-15 -1 0 0.091000

loop_
_geom_angle_atom_site_label_1
_geom_angle_atom_site_label_2
_geom_angle_atom_site_label_3
_geom_angle
N2 Pd1 N1 179.3(3)
N2 Pd1 Cl2 91.39(14)
N1 Pd1 Cl2 87.89(15)
N2 Pd1 Cl1 88.63(14)
N1 Pd1 Cl1 92.09(14)
Cl2 Pd1 Cl1 179.38(5)
C2 N1 C1 63.5(3)
C2 N1 Pd1 159.0(4)
C1 N1 Pd1 137.5(3)
C10 N2 C9 62.7(3)
C10 N2 Pd1 158.3(4)
C9 N2 Pd1 138.9(3)
C2 C1 N1 49.6(3)
C2 C1 H1A 118.7
N1 C1 H1A 118.7
C2 C1 H1B 118.7
N1 C1 H1B 118.7
H1A C1 H1B 116.1
N1 C2 C3 146.1(5)
N1 C2 C1 66.9(3)
C3 C2 C1 147.0(4)
C4 C3 C8 120.5(5)
C4 C3 C2 118.5(5)
C8 C3 C2 120.9(5)
C5 C4 C3 119.8(5)
C5 C4 H4 120.1
C3 C4 H4 120.1
C6 C5 C4 120.2(5)
C6 C5 H5 119.9
C4 C5 H5 119.9
C5 C6 C7 120.1(5)
C5 C6 H6 119.9
C7 C6 H6 119.9
C8 C7 C6 120.6(6)
C8 C7 H7 119.7
C6 C7 H7 119.7
C7 C8 C3 118.7(5)
C7 C8 H8 120.7
C3 C8 H8 120.7
C10 C9 N2 50.2(3)
C10 C9 H9A 118.7
N2 C9 H9A 118.7
C10 C9 H9B 118.7
N2 C9 H9B 118.7
H9A C9 H9B 116.0
N2 C10 C11 145.6(5)
N2 C10 C9 67.1(3)
C11 C10 C9 147.2(4)
C12 C11 C16 120.2(5)
C12 C11 C10 122.4(5)
C16 C11 C10 117.4(4)
C13 C12 C11 119.5(5)
C13 C12 H12 120.3
C11 C12 H12 120.3
C12 C13 C14 120.1(6)
C12 C13 H13 119.9
C14 C13 H13 119.9
C13 C14 C15 121.1(5)
C13 C14 H14 119.5
C15 C14 H14 119.5
C14 C15 C16 119.5(5)
C14 C15 H15 120.3
C16 C15 H15 120.3
C15 C16 C11 119.6(5)
C15 C16 H16 120.2
C11 C16 H16 120.2

loop_
_geom_bond_atom_site_label_1
_geom_bond_atom_site_label_2
_geom_bond_distance
Pd1 N2 1.973(4)
Pd1 N1 1.994(4)
Pd1 Cl2 2.2957(15)
Pd1 Cl1 2.3009(15)
N1 C2 1.245(6)
N1 C1 1.504(7)
N2 C10 1.268(6)
N2 C9 1.521(7)
C1 C2 1.463(7)
C1 H1A 0.9900
C1 H1B 0.9900
C2 C3 1.447(7)
C3 C4 1.385(7)
C3 C8 1.394(7)
C4 C5 1.379(7)
C4 H4 0.9500
C5 C6 1.369(8)
C5 H5 0.9500
C6 C7 1.388(8)
C6 H6 0.9500
C7 C8 1.381(7)
C7 H7 0.9500
C8 H8 0.9500
C9 C10 1.467(7)
C9 H9A 0.9900
C9 H9B 0.9900
C10 C11 1.441(7)
C11 C12 1.395(6)
C11 C16 1.400(7)
C12 C13 1.377(7)
C12 H12 0.9500
C13 C14 1.380(8)
C13 H13 0.9500
C14 C15 1.382(8)
C14 H14 0.9500
C15 C16 1.384(7)
C15 H15 0.9500
C16 H16 0.9500

loop_
_geom_torsion_atom_site_label_1
_geom_torsion_atom_site_label_2
_geom_torsion_atom_site_label_3
_geom_torsion_atom_site_label_4
_geom_torsion
N2 Pd1 N1 C2 -175(100)
Cl2 Pd1 N1 C2 177.0(10)
Cl1 Pd1 N1 C2 -2.4(10)
N2 Pd1 N1 C1 4(16)
Cl2 Pd1 N1 C1 -4.5(5)
Cl1 Pd1 N1 C1 176.1(5)
N1 Pd1 N2 C10 -4(16)
Cl2 Pd1 N2 C10 4.9(9)
Cl1 Pd1 N2 C10 -175.7(9)
N1 Pd1 N2 C9 173(100)
Cl2 Pd1 N2 C9 -178.3(5)
Cl1 Pd1 N2 C9 1.1(5)
Pd1 N1 C1 C2 -179.4(6)
C1 N1 C2 C3 179.4(9)
Pd1 N1 C2 C3 -1.7(16)
Pd1 N1 C2 C1 178.9(10)
N1 C1 C2 C3 -179.4(9)
N1 C2 C3 C4 176.4(7)
C1 C2 C3 C4 -4.6(11)
N1 C2 C3 C8 -3.2(11)
C1 C2 C3 C8 175.8(7)
C8 C3 C4 C5 1.9(8)
C2 C3 C4 C5 -177.7(4)
C3 C4 C5 C6 -1.1(7)
C4 C5 C6 C7 -1.3(8)
C5 C6 C7 C8 2.9(8)
C6 C7 C8 C3 -2.1(8)
C4 C3 C8 C7 -0.3(9)
C2 C3 C8 C7 179.3(4)
Pd1 N2 C9 C10 -178.7(5)
C9 N2 C10 C11 179.9(8)
Pd1 N2 C10 C11 -2.4(15)
Pd1 N2 C10 C9 177.7(10)
N2 C9 C10 C11 -179.9(9)
N2 C10 C11 C12 5.9(11)
C9 C10 C11 C12 -174.3(7)
N2 C10 C11 C16 -175.2(6)
C9 C10 C11 C16 4.6(11)
C16 C11 C12 C13 0.9(8)
C10 C11 C12 C13 179.8(4)
C11 C12 C13 C14 1.0(8)
C12 C13 C14 C15 -1.6(8)
C13 C14 C15 C16 0.2(8)
C14 C15 C16 C11 1.7(8)
C12 C11 C16 C15 -2.3(8)
C10 C11 C16 C15 178.7(4)
